data_4102253
loop_
_publ_author_name
'Grant W. Margulieux'
'Nils Weidemann'
'David C. Lacy'
'Curtis E. Moore'
'Arnold L. Rheingold'
'Joshua S. Figueroa'

_publ_section_title
;
 Isocyano Analogues of [Co(CO)4]n: A Tetraisocyanide of Cobalt Isolated in
 Three States of Charge
;
_journal_name_full 'Journal of the American Chemical Society'
_journal_page_first 5033
_journal_page_last 5035
_journal_paper_doi 10.1021/ja1012382
_journal_volume 132
_journal_year 2010
_chemical_formula_sum 'C108 H120 Co N4 O4'
_chemical_formula_weight 1597.01
_chemical_name_common Co(CNArMes2)4
_chemical_name_systematic
; 
 ? 
;
_space_group_IT_number 15
_symmetry_cell_setting monoclinic
_symmetry_space_group_name_Hall '-C 2yc'
_symmetry_space_group_name_H-M 'C 1 2/c 1'
_atom_sites_solution_hydrogens geom
_atom_sites_solution_primary direct
_atom_sites_solution_secondary difmap
_audit_creation_method SHELXL-97
_cell_angle_alpha 90.00
_cell_angle_beta 111.712(4)
_cell_angle_gamma 90.00
_cell_formula_units_Z 4
_cell_length_a 29.8149(16)
_cell_length_b 11.9653(6)
_cell_length_c 27.7566(15)
_cell_measurement_reflns_used 5448
_cell_measurement_temperature 273(2)
_cell_measurement_theta_max 55.30
_cell_measurement_theta_min 3.43
_cell_volume 9199.5(9)
_computing_cell_refinement 'Bruker SAINT'
_computing_data_collection 'Bruker APEX2'
_computing_data_reduction 'Bruker SAINT'
_computing_molecular_graphics 'Bruker SHELXTL'
_computing_publication_material 'Bruker SHELXTL'
_computing_structure_refinement 'SHELXL-97 (Sheldrick, 1997)'
_computing_structure_solution 'SHELXS-97 (Sheldrick, 1990)'
_diffrn_ambient_temperature 273(2)
_diffrn_measured_fraction_theta_full 0.998
_diffrn_measured_fraction_theta_max 0.998
_diffrn_measurement_device_type 'Bruker APEX-II CCD'
_diffrn_measurement_method '\f and \w scans'
_diffrn_radiation_monochromator graphite
_diffrn_radiation_source 'fine-focus sealed tube'
_diffrn_radiation_type CuK\a
_diffrn_radiation_wavelength 1.54178
_diffrn_reflns_av_R_equivalents 0.0588
_diffrn_reflns_av_sigmaI/netI 0.0548
_diffrn_reflns_limit_h_max 31
_diffrn_reflns_limit_h_min -31
_diffrn_reflns_limit_k_max 12
_diffrn_reflns_limit_k_min -12
_diffrn_reflns_limit_l_max 29
_diffrn_reflns_limit_l_min -29
_diffrn_reflns_number 24693
_diffrn_reflns_theta_full 55.00
_diffrn_reflns_theta_max 55.00
_diffrn_reflns_theta_min 3.43
_diffrn_standards_number 0
_exptl_absorpt_coefficient_mu 1.874
_exptl_absorpt_correction_T_max 0.8348
_exptl_absorpt_correction_T_min 0.7057
_exptl_absorpt_correction_type multi-scan
_exptl_absorpt_process_details SADABS
_exptl_crystal_colour Red
_exptl_crystal_density_diffrn 1.153
_exptl_crystal_density_meas 0
_exptl_crystal_density_method 'not measured'
_exptl_crystal_description Block
_exptl_crystal_F_000 3420
_exptl_crystal_size_max 0.20
_exptl_crystal_size_mid 0.20
_exptl_crystal_size_min 0.10
_refine_diff_density_max 0.564
_refine_diff_density_min -0.282
_refine_diff_density_rms 0.041
_refine_ls_extinction_method none
_refine_ls_goodness_of_fit_ref 1.019
_refine_ls_hydrogen_treatment constr
_refine_ls_matrix_type full
_refine_ls_number_parameters 540
_refine_ls_number_reflns 5780
_refine_ls_number_restraints 0
_refine_ls_restrained_S_all 1.019
_refine_ls_R_factor_all 0.0913
_refine_ls_R_factor_gt 0.0551
_refine_ls_shift/su_max 0.000
_refine_ls_shift/su_mean 0.000
_refine_ls_structure_factor_coef Fsqd
_refine_ls_weighting_details 'calc w=1/[\s^2^(Fo^2^)+(0.0787P)^2^+6.1612P] where P=(Fo^2^+2Fc^2^)/3'
_refine_ls_weighting_scheme calc
_refine_ls_wR_factor_gt 0.1367
_refine_ls_wR_factor_ref 0.1553
_reflns_number_gt 3973
_reflns_number_total 5780
_reflns_threshold_expression >2sigma(I)
_cod_data_source_file ja1012382_si_002_4.cif
_cod_data_source_block jfig285
_cod_depositor_comments
;
The following automatic conversions were performed:

'_exptl_absorpt_correction_type' value 'Multi-scan' changed to
'multi-scan' according to the built-in table from CIF Core dictionary
named 'cif_core.dic' version 2.4.1 from 2010-06-29.

Automatic conversion script
Id: cif_fix_values 1715 2011-07-08 13:25:40Z adriana 
;
_cod_original_cell_volume 9199.5(8)
_cod_database_code 4102253

loop_
_symmetry_equiv_pos_as_xyz
'x, y, z'
'-x, y, -z+1/2'
'x+1/2, y+1/2, z'
'-x+1/2, y+1/2, -z+1/2'
'-x, -y, -z'
'x, -y, z-1/2'
'-x+1/2, -y+1/2, -z'
'x+1/2, -y+1/2, z-1/2'

loop_
_atom_site_label
_atom_site_type_symbol
_atom_site_fract_x
_atom_site_fract_y
_atom_site_fract_z
_atom_site_U_iso_or_equiv
_atom_site_adp_type
_atom_site_occupancy
_atom_site_symmetry_multiplicity
_atom_site_calc_flag
_atom_site_refinement_flags
Co1 Co 0.0000 0.59707(6) 0.2500 0.0428(3) Uani 1 2 d S
N1 N 0.04934(11) 0.7590(3) 0.33644(12) 0.0499(8) Uani 1 1 d .
C1 C 0.03064(13) 0.6928(3) 0.30338(15) 0.0462(9) Uani 1 1 d .
O1 O -0.1932(3) 0.9992(9) -0.0697(3) 0.263(4) Uani 1 1 d .
O2 O -0.2320(2) 1.2591(5) -0.0869(2) 0.1674(19) Uani 1 1 d .
C2 C -0.04192(13) 0.5031(3) 0.26363(12) 0.0422(9) Uani 1 1 d .
N2 N -0.06797(12) 0.4370(3) 0.27178(11) 0.0487(8) Uani 1 1 d .
C3 C 0.06140(14) 0.8279(3) 0.37968(14) 0.0501(10) Uani 1 1 d .
C4 C -0.10558(13) 0.3646(3) 0.26863(14) 0.0462(9) Uani 1 1 d .
C5 C 0.11894(14) 0.9306(3) 0.31299(15) 0.0516(10) Uani 1 1 d .
C6 C 0.06719(14) 0.9646(3) 0.28370(15) 0.0641(11) Uani 1 1 d .
H6A H 0.0663 1.0265 0.2613 0.096 Uiso 1 1 calc R
H6B H 0.0526 0.9862 0.3079 0.096 Uiso 1 1 calc R
H6C H 0.0497 0.9028 0.2633 0.096 Uiso 1 1 calc R
C7 C 0.15045(15) 0.9389(3) 0.28725(17) 0.0620(11) Uani 1 1 d .
H7 H 0.1387 0.9628 0.2529 0.074 Uiso 1 1 calc R
C8 C 0.19874(17) 0.9132(4) 0.3106(2) 0.0716(13) Uani 1 1 d .
C9 C 0.23220(19) 0.9205(5) 0.2806(2) 0.112(2) Uani 1 1 d .
H9A H 0.2137 0.9134 0.2442 0.168 Uiso 1 1 calc R
H9B H 0.2556 0.8614 0.2914 0.168 Uiso 1 1 calc R
H9C H 0.2485 0.9914 0.2872 0.168 Uiso 1 1 calc R
C10 C 0.21468(16) 0.8794(4) 0.3615(2) 0.0755(14) Uani 1 1 d .
H10 H 0.2472 0.8612 0.3777 0.091 Uiso 1 1 calc R
C11 C 0.18578(15) 0.8709(3) 0.38965(17) 0.0647(12) Uani 1 1 d .
C12 C 0.20780(17) 0.8337(4) 0.44524(19) 0.0970(17) Uani 1 1 d .
H12A H 0.2320 0.7781 0.4487 0.145 Uiso 1 1 calc R
H12B H 0.1831 0.8028 0.4557 0.145 Uiso 1 1 calc R
H12C H 0.2223 0.8967 0.4668 0.145 Uiso 1 1 calc R
C13 C 0.11481(17) 0.9560(4) 0.43931(16) 0.0733(13) Uani 1 1 d .
H13 H 0.1424 1.0003 0.4500 0.088 Uiso 1 1 calc R
C14 C 0.08610(19) 0.9551(4) 0.46822(18) 0.0837(15) Uani 1 1 d .
H14 H 0.0954 0.9948 0.4992 0.100 Uiso 1 1 calc R
C15 C 0.04361(17) 0.8956(4) 0.45151(16) 0.0723(13) Uani 1 1 d .
H15 H 0.0238 0.8979 0.4707 0.087 Uiso 1 1 calc R
C16 C 0.02990(15) 0.8328(3) 0.40696(14) 0.0563(11) Uani 1 1 d .
C17 C -0.01947(14) 0.7814(3) 0.38590(14) 0.0515(10) Uani 1 1 d .
C18 C -0.02702(15) 0.6668(3) 0.38432(14) 0.0525(10) Uani 1 1 d .
C19 C -0.11327(16) 0.6957(4) 0.34925(16) 0.0690(12) Uani 1 1 d .
C20 C -0.16436(17) 0.6507(5) 0.3307(2) 0.1081(19) Uani 1 1 d .
H20A H -0.1851 0.6975 0.3034 0.162 Uiso 1 1 calc R
H20B H -0.1755 0.6502 0.3590 0.162 Uiso 1 1 calc R
H20C H -0.1649 0.5760 0.3179 0.162 Uiso 1 1 calc R
C21 C -0.10540(16) 0.8100(4) 0.35106(16) 0.0703(12) Uani 1 1 d .
H21 H -0.1317 0.8581 0.3402 0.084 Uiso 1 1 calc R
C22 C -0.05900(17) 0.8543(4) 0.36878(15) 0.0641(11) Uani 1 1 d .
C23 C -0.05277(19) 0.9794(4) 0.3683(2) 0.0917(15) Uani 1 1 d .
H23A H -0.0826 1.0131 0.3464 0.138 Uiso 1 1 calc R
H23B H -0.0279 0.9968 0.3552 0.138 Uiso 1 1 calc R
H23C H -0.0438 1.0079 0.4029 0.138 Uiso 1 1 calc R
C24 C 0.01428(15) 0.5846(3) 0.40412(16) 0.0658(12) Uani 1 1 d .
H24A H 0.0183 0.5476 0.3753 0.099 Uiso 1 1 calc R
H24B H 0.0073 0.5303 0.4258 0.099 Uiso 1 1 calc R
H24C H 0.0434 0.6238 0.4238 0.099 Uiso 1 1 calc R
C28 C -0.14486(14) 0.3563(3) 0.22137(15) 0.0504(10) Uani 1 1 d .
C29 C -0.14475(13) 0.4113(3) 0.17360(14) 0.0500(10) Uani 1 1 d .
C30 C -0.13964(13) 0.3439(3) 0.13469(16) 0.0556(10) Uani 1 1 d .
C31 C -0.14040(14) 0.3937(4) 0.08930(16) 0.0628(11) Uani 1 1 d .
H31 H -0.1375 0.3488 0.0633 0.075 Uiso 1 1 calc R
C32 C -0.14534(14) 0.5075(4) 0.08141(16) 0.0616(11) Uani 1 1 d .
C33 C -0.14542(18) 0.5590(4) 0.03152(17) 0.0893(15) Uani 1 1 d .
H33A H -0.1249 0.5163 0.0188 0.134 Uiso 1 1 calc R
H33B H -0.1337 0.6345 0.0380 0.134 Uiso 1 1 calc R
H33C H -0.1777 0.5591 0.0061 0.134 Uiso 1 1 calc R
C34 C -0.14959(14) 0.5718(3) 0.12048(16) 0.0617(11) Uani 1 1 d .
H34 H -0.1524 0.6489 0.1160 0.074 Uiso 1 1 calc R
C35 C -0.14979(14) 0.5267(3) 0.16620(15) 0.0563(10) Uani 1 1 d .
C36 C -0.15577(18) 0.6025(3) 0.20651(17) 0.0818(14) Uani 1 1 d .
H36A H -0.1246 0.6251 0.2304 0.123 Uiso 1 1 calc R
H36B H -0.1726 0.5635 0.2249 0.123 Uiso 1 1 calc R
H36C H -0.1739 0.6673 0.1900 0.123 Uiso 1 1 calc R
C37 C -0.13410(16) 0.2185(3) 0.14103(18) 0.0765(13) Uani 1 1 d .
H37A H -0.1624 0.1875 0.1447 0.115 Uiso 1 1 calc R
H37B H -0.1063 0.2015 0.1713 0.115 Uiso 1 1 calc R
H37C H -0.1302 0.1869 0.1110 0.115 Uiso 1 1 calc R
C38 C -0.18312(15) 0.2874(4) 0.21953(17) 0.0640(11) Uani 1 1 d .
H38 H -0.2102 0.2828 0.1890 0.077 Uiso 1 1 calc R
C39 C -0.18162(16) 0.2260(4) 0.2620(2) 0.0699(12) Uani 1 1 d .
H39 H -0.2076 0.1809 0.2601 0.084 Uiso 1 1 calc R
C40 C -0.14167(15) 0.2312(3) 0.30725(17) 0.0614(11) Uani 1 1 d .
H40 H -0.1406 0.1871 0.3352 0.074 Uiso 1 1 calc R
C41 C -0.10259(13) 0.3011(3) 0.31232(14) 0.0477(9) Uani 1 1 d .
C42 C -0.05939(14) 0.2989(3) 0.36118(14) 0.0471(9) Uani 1 1 d .
C43 C -0.01476(14) 0.2631(3) 0.36119(14) 0.0476(9) Uani 1 1 d .
C44 C 0.02425(15) 0.2556(3) 0.40774(15) 0.0601(11) Uani 1 1 d .
H44 H 0.0537 0.2309 0.4075 0.072 Uiso 1 1 calc R
C45 C 0.02089(18) 0.2835(4) 0.45444(15) 0.0679(12) Uani 1 1 d .
C46 C 0.0651(2) 0.2787(5) 0.50410(17) 0.1064(19) Uani 1 1 d .
H46A H 0.0708 0.3511 0.5201 0.160 Uiso 1 1 calc R
H46B H 0.0926 0.2564 0.4963 0.160 Uiso 1 1 calc R
H46C H 0.0598 0.2255 0.5274 0.160 Uiso 1 1 calc R
C47 C -0.0232(2) 0.3188(4) 0.45368(17) 0.0718(13) Uani 1 1 d .
H47 H -0.0259 0.3386 0.4849 0.086 Uiso 1 1 calc R
C48 C -0.06359(16) 0.3264(3) 0.40894(17) 0.0592(11) Uani 1 1 d .
C49 C -0.11035(18) 0.3666(4) 0.41264(19) 0.0929(16) Uani 1 1 d .
H49A H -0.1238 0.3084 0.4270 0.139 Uiso 1 1 calc R
H49B H -0.1328 0.3856 0.3787 0.139 Uiso 1 1 calc R
H49C H -0.1041 0.4313 0.4346 0.139 Uiso 1 1 calc R
C50 C -0.00705(14) 0.2276(3) 0.31301(14) 0.0606(11) Uani 1 1 d .
H50A H -0.0374 0.2066 0.2869 0.091 Uiso 1 1 calc R
H50B H 0.0146 0.1650 0.3208 0.091 Uiso 1 1 calc R
H50C H 0.0066 0.2885 0.3005 0.091 Uiso 1 1 calc R
C101 C -0.07382(17) 0.6257(4) 0.36549(15) 0.0638(12) Uani 1 1 d .
H10A H -0.0787 0.5488 0.3638 0.077 Uiso 1 1 calc R
C104 C 0.10378(14) 0.8929(3) 0.39474(15) 0.0549(10) Uani 1 1 d .
C105 C 0.13622(14) 0.8958(3) 0.36467(15) 0.0526(10) Uani 1 1 d .
C200 C -0.2005(5) 0.9019(11) -0.0993(5) 0.300(8) Uani 1 1 d .
H20D H -0.1766 0.8475 -0.0811 0.450 Uiso 1 1 calc R
H20E H -0.1979 0.9186 -0.1320 0.450 Uiso 1 1 calc R
H20F H -0.2321 0.8728 -0.1051 0.450 Uiso 1 1 calc R
C201 C -0.2293(4) 1.3613(8) -0.0637(4) 0.237(5) Uani 1 1 d .
H20G H -0.2448 1.4166 -0.0896 0.356 Uiso 1 1 calc R
H20H H -0.1961 1.3813 -0.0458 0.356 Uiso 1 1 calc R
H20I H -0.2453 1.3578 -0.0394 0.356 Uiso 1 1 calc R
C202 C -0.2109(4) 1.1756(9) -0.0579(4) 0.217(5) Uani 1 1 d .
H20J H -0.2234 1.1661 -0.0305 0.260 Uiso 1 1 calc R
H20K H -0.1764 1.1897 -0.0420 0.260 Uiso 1 1 calc R
C203 C -0.2196(3) 1.0715(8) -0.0901(5) 0.251(7) Uani 1 1 d .
H20L H -0.2525 1.0466 -0.0978 0.301 Uiso 1 1 calc R
H20M H -0.2162 1.0887 -0.1227 0.301 Uiso 1 1 calc R

loop_
_atom_site_aniso_label
_atom_site_aniso_U_11
_atom_site_aniso_U_22
_atom_site_aniso_U_33
_atom_site_aniso_U_23
_atom_site_aniso_U_13
_atom_site_aniso_U_12
Co1 0.0487(5) 0.0355(5) 0.0431(5) 0.000 0.0155(4) 0.000
N1 0.050(2) 0.0447(19) 0.052(2) -0.0014(18) 0.0159(16) -0.0049(16)
C1 0.049(2) 0.041(2) 0.047(2) 0.0028(19) 0.0162(19) -0.0013(19)
O1 0.194(7) 0.285(10) 0.216(7) -0.033(7) -0.034(5) 0.063(7)
O2 0.171(5) 0.131(4) 0.164(5) 0.009(4) 0.019(4) -0.015(4)
C2 0.055(2) 0.034(2) 0.037(2) 0.0026(17) 0.0163(18) 0.005(2)
N2 0.062(2) 0.0399(19) 0.0437(19) 0.0009(14) 0.0192(16) -0.0011(18)
C3 0.062(3) 0.042(2) 0.040(2) -0.0060(19) 0.012(2) -0.009(2)
C4 0.046(2) 0.040(2) 0.055(3) 0.0017(19) 0.021(2) -0.0050(19)
C5 0.050(2) 0.039(2) 0.063(3) -0.0005(19) 0.017(2) -0.0060(19)
C6 0.062(3) 0.059(3) 0.063(3) 0.013(2) 0.014(2) 0.008(2)
C7 0.061(3) 0.054(3) 0.071(3) 0.000(2) 0.025(2) -0.003(2)
C8 0.066(3) 0.048(3) 0.104(4) -0.009(3) 0.035(3) -0.010(2)
C9 0.081(4) 0.110(4) 0.167(6) -0.008(4) 0.072(4) -0.009(3)
C10 0.048(3) 0.059(3) 0.103(4) -0.002(3) 0.008(3) -0.003(2)
C11 0.052(3) 0.054(3) 0.072(3) 0.000(2) 0.004(3) -0.010(2)
C12 0.074(3) 0.088(4) 0.094(4) 0.008(3) -0.009(3) -0.006(3)
C13 0.093(3) 0.062(3) 0.057(3) -0.017(2) 0.018(3) -0.032(3)
C14 0.111(4) 0.079(3) 0.062(3) -0.028(3) 0.032(3) -0.033(3)
C15 0.095(4) 0.069(3) 0.058(3) -0.017(2) 0.034(3) -0.024(3)
C16 0.074(3) 0.045(2) 0.046(2) -0.002(2) 0.018(2) -0.011(2)
C17 0.061(3) 0.052(3) 0.045(2) 0.0005(19) 0.023(2) -0.005(2)
C18 0.069(3) 0.047(3) 0.048(2) -0.0045(19) 0.029(2) -0.008(2)
C19 0.064(3) 0.090(4) 0.058(3) -0.017(3) 0.029(2) -0.015(3)
C20 0.076(4) 0.141(5) 0.117(4) -0.040(4) 0.046(3) -0.029(3)
C21 0.065(3) 0.077(4) 0.069(3) -0.001(3) 0.024(2) 0.005(3)
C22 0.078(3) 0.059(3) 0.055(3) 0.001(2) 0.024(2) 0.001(3)
C23 0.111(4) 0.061(3) 0.098(4) 0.013(3) 0.032(3) 0.011(3)
C24 0.084(3) 0.049(3) 0.070(3) 0.004(2) 0.035(3) -0.008(2)
C28 0.049(2) 0.039(2) 0.064(3) -0.0015(19) 0.021(2) 0.005(2)
C29 0.043(2) 0.051(3) 0.049(2) 0.000(2) 0.0094(19) 0.0013(19)
C30 0.048(2) 0.053(3) 0.059(3) -0.006(2) 0.012(2) 0.001(2)
C31 0.062(3) 0.067(3) 0.059(3) -0.009(2) 0.022(2) 0.003(2)
C32 0.056(3) 0.065(3) 0.054(3) 0.004(2) 0.009(2) -0.002(2)
C33 0.100(4) 0.099(4) 0.065(3) 0.012(3) 0.027(3) -0.003(3)
C34 0.068(3) 0.047(2) 0.058(3) 0.008(2) 0.009(2) 0.002(2)
C35 0.062(3) 0.046(3) 0.052(3) 0.001(2) 0.010(2) 0.004(2)
C36 0.112(4) 0.054(3) 0.072(3) 0.004(2) 0.026(3) 0.021(3)
C37 0.089(3) 0.049(3) 0.093(3) -0.003(2) 0.035(3) 0.008(2)
C38 0.049(3) 0.064(3) 0.073(3) 0.000(2) 0.017(2) 0.001(2)
C39 0.053(3) 0.064(3) 0.093(4) 0.006(3) 0.028(3) -0.005(2)
C40 0.066(3) 0.053(3) 0.075(3) 0.011(2) 0.039(3) -0.001(2)
C41 0.057(2) 0.039(2) 0.054(3) 0.0020(19) 0.028(2) 0.002(2)
C42 0.065(3) 0.037(2) 0.047(2) 0.0044(17) 0.029(2) -0.004(2)
C43 0.060(3) 0.045(2) 0.041(2) 0.0030(18) 0.022(2) -0.003(2)
C44 0.069(3) 0.060(3) 0.051(3) 0.006(2) 0.022(2) -0.002(2)
C45 0.088(3) 0.071(3) 0.042(3) 0.004(2) 0.021(2) -0.016(3)
C46 0.123(4) 0.139(5) 0.044(3) 0.001(3) 0.015(3) -0.024(4)
C47 0.113(4) 0.067(3) 0.047(3) -0.005(2) 0.044(3) -0.016(3)
C48 0.079(3) 0.052(3) 0.063(3) 0.003(2) 0.044(3) -0.007(2)
C49 0.116(4) 0.095(4) 0.103(4) -0.010(3) 0.082(4) -0.005(3)
C50 0.067(3) 0.064(3) 0.052(3) -0.005(2) 0.022(2) 0.009(2)
C101 0.076(3) 0.061(3) 0.064(3) -0.014(2) 0.038(3) -0.019(3)
C104 0.060(3) 0.044(2) 0.051(3) -0.001(2) 0.009(2) -0.012(2)
C105 0.055(3) 0.037(2) 0.056(3) -0.0045(19) 0.010(2) -0.0084(19)
C200 0.256(13) 0.299(16) 0.327(17) -0.191(14) 0.089(12) 0.038(11)
C201 0.301(13) 0.150(8) 0.203(10) -0.073(8) 0.026(9) -0.010(8)
C202 0.198(9) 0.132(8) 0.238(11) 0.080(8) -0.015(8) 0.037(7)
C203 0.142(8) 0.105(7) 0.357(17) 0.081(9) -0.079(8) 0.021(6)

loop_
_atom_type_symbol
_atom_type_description
_atom_type_scat_dispersion_real
_atom_type_scat_dispersion_imag
_atom_type_scat_source
C C 0.0181 0.0091 'International Tables Vol C Tables 4.2.6.8 and 6.1.1.4'
H H 0.0000 0.0000 'International Tables Vol C Tables 4.2.6.8 and 6.1.1.4'
N N 0.0311 0.0180 'International Tables Vol C Tables 4.2.6.8 and 6.1.1.4'
O O 0.0492 0.0322 'International Tables Vol C Tables 4.2.6.8 and 6.1.1.4'
Co Co -2.3653 3.6143 'International Tables Vol C Tables 4.2.6.8 and 6.1.1.4'

loop_
_geom_angle_atom_site_label_1
_geom_angle_atom_site_label_2
_geom_angle_atom_site_label_3
_geom_angle
_geom_angle_site_symmetry_1
_geom_angle_site_symmetry_3
C2 Co1 C2 103.8(2) . 2
C2 Co1 C1 113.22(15) . .
C2 Co1 C1 112.32(15) 2 .
C2 Co1 C1 112.32(15) . 2
C2 Co1 C1 113.21(15) 2 2
C1 Co1 C1 102.4(2) . 2
C1 N1 C3 164.5(4) . .
N1 C1 Co1 176.8(3) . .
C203 O1 C200 113.7(10) . .
C202 O2 C201 117.9(9) . .
N2 C2 Co1 176.4(3) . .
C2 N2 C4 165.9(3) . .
N1 C3 C16 118.5(3) . .
N1 C3 C104 120.1(3) . .
C16 C3 C104 121.4(3) . .
N2 C4 C28 118.5(3) . .
N2 C4 C41 119.3(3) . .
C28 C4 C41 122.3(3) . .
C7 C5 C105 119.4(4) . .
C7 C5 C6 117.3(4) . .
C105 C5 C6 123.3(4) . .
C5 C6 H6A 109.5 . .
C5 C6 H6B 109.5 . .
H6A C6 H6B 109.5 . .
C5 C6 H6C 109.5 . .
H6A C6 H6C 109.5 . .
H6B C6 H6C 109.5 . .
C8 C7 C5 122.3(4) . .
C8 C7 H7 118.8 . .
C5 C7 H7 118.8 . .
C10 C8 C7 116.9(4) . .
C10 C8 C9 122.2(5) . .
C7 C8 C9 120.9(5) . .
C8 C9 H9A 109.5 . .
C8 C9 H9B 109.5 . .
H9A C9 H9B 109.5 . .
C8 C9 H9C 109.5 . .
H9A C9 H9C 109.5 . .
H9B C9 H9C 109.5 . .
C11 C10 C8 124.0(4) . .
C11 C10 H10 118.0 . .
C8 C10 H10 118.0 . .
C10 C11 C105 118.1(4) . .
C10 C11 C12 118.8(4) . .
C105 C11 C12 123.1(4) . .
C11 C12 H12A 109.5 . .
C11 C12 H12B 109.5 . .
H12A C12 H12B 109.5 . .
C11 C12 H12C 109.5 . .
H12A C12 H12C 109.5 . .
H12B C12 H12C 109.5 . .
C14 C13 C104 121.7(4) . .
C14 C13 H13 119.1 . .
C104 C13 H13 119.1 . .
C13 C14 C15 120.2(4) . .
C13 C14 H14 119.9 . .
C15 C14 H14 119.9 . .
C16 C15 C14 121.1(4) . .
C16 C15 H15 119.4 . .
C14 C15 H15 119.4 . .
C15 C16 C3 118.1(4) . .
C15 C16 C17 119.8(4) . .
C3 C16 C17 121.8(3) . .
C18 C17 C22 119.9(4) . .
C18 C17 C16 122.8(4) . .
C22 C17 C16 117.3(4) . .
C101 C18 C17 119.4(4) . .
C101 C18 C24 118.5(4) . .
C17 C18 C24 122.0(4) . .
C101 C19 C21 118.4(4) . .
C101 C19 C20 121.6(5) . .
C21 C19 C20 119.9(5) . .
C19 C20 H20A 109.5 . .
C19 C20 H20B 109.5 . .
H20A C20 H20B 109.5 . .
C19 C20 H20C 109.5 . .
H20A C20 H20C 109.5 . .
H20B C20 H20C 109.5 . .
C19 C21 C22 121.5(4) . .
C19 C21 H21 119.2 . .
C22 C21 H21 119.2 . .
C21 C22 C17 119.0(4) . .
C21 C22 C23 119.0(4) . .
C17 C22 C23 122.0(4) . .
C22 C23 H23A 109.5 . .
C22 C23 H23B 109.5 . .
H23A C23 H23B 109.5 . .
C22 C23 H23C 109.5 . .
H23A C23 H23C 109.5 . .
H23B C23 H23C 109.5 . .
C18 C24 H24A 109.5 . .
C18 C24 H24B 109.5 . .
H24A C24 H24B 109.5 . .
C18 C24 H24C 109.5 . .
H24A C24 H24C 109.5 . .
H24B C24 H24C 109.5 . .
C38 C28 C4 117.7(4) . .
C38 C28 C29 120.2(4) . .
C4 C28 C29 121.9(3) . .
C35 C29 C30 119.5(4) . .
C35 C29 C28 122.4(3) . .
C30 C29 C28 118.1(3) . .
C31 C30 C29 118.9(4) . .
C31 C30 C37 119.8(4) . .
C29 C30 C37 121.3(4) . .
C32 C31 C30 122.3(4) . .
C32 C31 H31 118.9 . .
C30 C31 H31 118.9 . .
C34 C32 C31 117.6(4) . .
C34 C32 C33 121.6(4) . .
C31 C32 C33 120.8(4) . .
C32 C33 H33A 109.5 . .
C32 C33 H33B 109.5 . .
H33A C33 H33B 109.5 . .
C32 C33 H33C 109.5 . .
H33A C33 H33C 109.5 . .
H33B C33 H33C 109.5 . .
C32 C34 C35 122.7(4) . .
C32 C34 H34 118.7 . .
C35 C34 H34 118.7 . .
C34 C35 C29 119.0(4) . .
C34 C35 C36 119.4(4) . .
C29 C35 C36 121.6(4) . .
C35 C36 H36A 109.5 . .
C35 C36 H36B 109.5 . .
H36A C36 H36B 109.5 . .
C35 C36 H36C 109.5 . .
H36A C36 H36C 109.5 . .
H36B C36 H36C 109.5 . .
C30 C37 H37A 109.5 . .
C30 C37 H37B 109.5 . .
H37A C37 H37B 109.5 . .
C30 C37 H37C 109.5 . .
H37A C37 H37C 109.5 . .
H37B C37 H37C 109.5 . .
C39 C38 C28 121.2(4) . .
C39 C38 H38 119.4 . .
C28 C38 H38 119.4 . .
C38 C39 C40 120.0(4) . .
C38 C39 H39 120.0 . .
C40 C39 H39 120.0 . .
C39 C40 C41 121.8(4) . .
C39 C40 H40 119.1 . .
C41 C40 H40 119.1 . .
C40 C41 C4 116.9(4) . .
C40 C41 C42 119.3(3) . .
C4 C41 C42 123.7(3) . .
C43 C42 C48 119.0(4) . .
C43 C42 C41 120.6(3) . .
C48 C42 C41 120.2(4) . .
C44 C43 C42 119.4(3) . .
C44 C43 C50 117.4(4) . .
C42 C43 C50 123.1(3) . .
C45 C44 C43 122.3(4) . .
C45 C44 H44 118.9 . .
C43 C44 H44 118.9 . .
C47 C45 C44 117.5(4) . .
C47 C45 C46 122.1(4) . .
C44 C45 C46 120.4(5) . .
C45 C46 H46A 109.5 . .
C45 C46 H46B 109.5 . .
H46A C46 H46B 109.5 . .
C45 C46 H46C 109.5 . .
H46A C46 H46C 109.5 . .
H46B C46 H46C 109.5 . .
C45 C47 C48 123.2(4) . .
C45 C47 H47 118.4 . .
C48 C47 H47 118.4 . .
C47 C48 C42 118.6(4) . .
C47 C48 C49 118.7(4) . .
C42 C48 C49 122.7(4) . .
C48 C49 H49A 109.5 . .
C48 C49 H49B 109.5 . .
H49A C49 H49B 109.5 . .
C48 C49 H49C 109.5 . .
H49A C49 H49C 109.5 . .
H49B C49 H49C 109.5 . .
C43 C50 H50A 109.5 . .
C43 C50 H50B 109.5 . .
H50A C50 H50B 109.5 . .
C43 C50 H50C 109.5 . .
H50A C50 H50C 109.5 . .
H50B C50 H50C 109.5 . .
C19 C101 C18 121.7(4) . .
C19 C101 H10A 119.1 . .
C18 C101 H10A 119.1 . .
C13 C104 C3 117.2(4) . .
C13 C104 C105 119.9(4) . .
C3 C104 C105 122.8(3) . .
C5 C105 C11 119.3(4) . .
C5 C105 C104 120.8(3) . .
C11 C105 C104 119.8(4) . .
O1 C200 H20D 109.5 . .
O1 C200 H20E 109.5 . .
H20D C200 H20E 109.5 . .
O1 C200 H20F 109.5 . .
H20D C200 H20F 109.5 . .
H20E C200 H20F 109.5 . .
O2 C201 H20G 109.5 . .
O2 C201 H20H 109.5 . .
H20G C201 H20H 109.5 . .
O2 C201 H20I 109.5 . .
H20G C201 H20I 109.5 . .
H20H C201 H20I 109.5 . .
O2 C202 C203 109.6(9) . .
O2 C202 H20J 109.8 . .
C203 C202 H20J 109.8 . .
O2 C202 H20K 109.8 . .
C203 C202 H20K 109.8 . .
H20J C202 H20K 108.2 . .
O1 C203 C202 112.9(10) . .
O1 C203 H20L 109.0 . .
C202 C203 H20L 109.0 . .
O1 C203 H20M 109.0 . .
C202 C203 H20M 109.0 . .
H20L C203 H20M 107.8 . .

loop_
_geom_bond_atom_site_label_1
_geom_bond_atom_site_label_2
_geom_bond_distance
_geom_bond_site_symmetry_2
Co1 C2 1.822(4) .
Co1 C2 1.822(4) 2
Co1 C1 1.828(4) .
Co1 C1 1.828(4) 2
N1 C1 1.184(4) .
N1 C3 1.389(5) .
O1 C203 1.166(9) .
O1 C200 1.394(10) .
O2 C202 1.292(8) .
O2 C201 1.371(8) .
C2 N2 1.187(4) .
N2 C4 1.394(5) .
C3 C16 1.409(5) .
C3 C104 1.409(5) .
C4 C28 1.402(5) .
C4 C41 1.405(5) .
C5 C7 1.378(5) .
C5 C105 1.396(5) .
C5 C6 1.510(5) .
C6 H6A 0.9600 .
C6 H6B 0.9600 .
C6 H6C 0.9600 .
C7 C8 1.378(6) .
C7 H7 0.9300 .
C8 C10 1.374(6) .
C8 C9 1.520(6) .
C9 H9A 0.9600 .
C9 H9B 0.9600 .
C9 H9C 0.9600 .
C10 C11 1.365(6) .
C10 H10 0.9300 .
C11 C105 1.412(5) .
C11 C12 1.503(6) .
C12 H12A 0.9600 .
C12 H12B 0.9600 .
C12 H12C 0.9600 .
C13 C14 1.373(6) .
C13 C104 1.381(5) .
C13 H13 0.9300 .
C14 C15 1.376(6) .
C14 H14 0.9300 .
C15 C16 1.374(5) .
C15 H15 0.9300 .
C16 C17 1.500(5) .
C17 C18 1.388(5) .
C17 C22 1.401(5) .
C18 C101 1.386(5) .
C18 C24 1.511(5) .
C19 C101 1.377(6) .
C19 C21 1.385(6) .
C19 C20 1.515(6) .
C20 H20A 0.9600 .
C20 H20B 0.9600 .
C20 H20C 0.9600 .
C21 C22 1.391(6) .
C21 H21 0.9300 .
C22 C23 1.509(6) .
C23 H23A 0.9600 .
C23 H23B 0.9600 .
C23 H23C 0.9600 .
C24 H24A 0.9600 .
C24 H24B 0.9600 .
C24 H24C 0.9600 .
C28 C38 1.393(5) .
C28 C29 1.481(5) .
C29 C35 1.396(5) .
C29 C30 1.401(5) .
C30 C31 1.386(6) .
C30 C37 1.513(5) .
C31 C32 1.378(5) .
C31 H31 0.9300 .
C32 C34 1.374(5) .
C32 C33 1.515(6) .
C33 H33A 0.9600 .
C33 H33B 0.9600 .
C33 H33C 0.9600 .
C34 C35 1.381(5) .
C34 H34 0.9300 .
C35 C36 1.501(5) .
C36 H36A 0.9600 .
C36 H36B 0.9600 .
C36 H36C 0.9600 .
C37 H37A 0.9600 .
C37 H37B 0.9600 .
C37 H37C 0.9600 .
C38 C39 1.376(6) .
C38 H38 0.9300 .
C39 C40 1.376(6) .
C39 H39 0.9300 .
C40 C41 1.399(5) .
C40 H40 0.9300 .
C41 C42 1.486(5) .
C42 C43 1.398(5) .
C42 C48 1.416(5) .
C43 C44 1.385(5) .
C43 C50 1.499(5) .
C44 C45 1.378(6) .
C44 H44 0.9300 .
C45 C47 1.374(6) .
C45 C46 1.515(6) .
C46 H46A 0.9600 .
C46 H46B 0.9600 .
C46 H46C 0.9600 .
C47 C48 1.376(6) .
C47 H47 0.9300 .
C48 C49 1.514(6) .
C49 H49A 0.9600 .
C49 H49B 0.9600 .
C49 H49C 0.9600 .
C50 H50A 0.9600 .
C50 H50B 0.9600 .
C50 H50C 0.9600 .
C101 H10A 0.9300 .
C104 C105 1.494(5) .
C200 H20D 0.9600 .
C200 H20E 0.9600 .
C200 H20F 0.9600 .
C201 H20G 0.9600 .
C201 H20H 0.9600 .
C201 H20I 0.9600 .
C202 C203 1.497(13) .
C202 H20J 0.9700 .
C202 H20K 0.9700 .
C203 H20L 0.9700 .
C203 H20M 0.9700 .
